data_4034581
loop_
_publ_author_name
'Ukis, Rostyslav'
'Schneider, Christoph'

_publ_section_title
;
 Br\/onsted Acid-Catalyzed, Diastereo- and Enantioselective,
 Intramolecular Oxa-Diels-Alder Reaction of ortho-Quinone Methides and
 Unactivated Dienophiles.
;
_journal_issue 11
_journal_name_full 'The Journal of organic chemistry'
_journal_page_first 7175
_journal_page_last 7188
_journal_paper_doi 10.1021/acs.joc.9b00860
_journal_volume 84
_journal_year 2019
_chemical_absolute_configuration 'S(C7), S(C15), R(C16)'
_chemical_formula_sum 'C22 H18 O2'
_chemical_formula_weight 314.36
_space_group_crystal_system orthorhombic
_space_group_IT_number 19
_space_group_name_Hall 'P 2ac 2ab'
_space_group_name_H-M_alt 'P 21 21 21'
_atom_sites_solution_hydrogens geom
_atom_sites_solution_primary direct
_atom_sites_solution_secondary difmap
_audit_creation_method SHELXL-2014/7
_cell_angle_alpha 90
_cell_angle_beta 90
_cell_angle_gamma 90
_cell_formula_units_Z 4
_cell_length_a 5.7829(2)
_cell_length_b 13.4141(5)
_cell_length_c 20.7255(6)
_cell_measurement_reflns_used 78
_cell_measurement_temperature 180(2)
_cell_measurement_theta_max 24
_cell_measurement_theta_min 2
_cell_volume 1607.73(9)
_computing_cell_refinement 'IPDS1 (Fa.STOE)'
_computing_data_collection 'IPDS1 (Fa.STOE)'
_computing_data_reduction 'IPDS1 (Fa.STOE)'
_computing_molecular_graphics ORTEP
_computing_structure_refinement 'SHELXL-2014/7 (Sheldrick, 2014)'
_computing_structure_solution SHELXS_2014
_diffrn_ambient_temperature 180(2)
_diffrn_measured_fraction_theta_full 0.997
_diffrn_measured_fraction_theta_max 0.991
_diffrn_measurement_device_type 'STOE STRADIVARI'
_diffrn_measurement_method omega-scans
_diffrn_radiation_type CuK\a
_diffrn_radiation_wavelength 1.54186
_diffrn_reflns_av_R_equivalents 0.0330
_diffrn_reflns_av_unetI/netI 0.0200
_diffrn_reflns_Laue_measured_fraction_full 0.997
_diffrn_reflns_Laue_measured_fraction_max 0.991
_diffrn_reflns_limit_h_max 7
_diffrn_reflns_limit_h_min -5
_diffrn_reflns_limit_k_max 15
_diffrn_reflns_limit_k_min -15
_diffrn_reflns_limit_l_max 19
_diffrn_reflns_limit_l_min -25
_diffrn_reflns_number 15919
_diffrn_reflns_point_group_measured_fraction_full 0.996
_diffrn_reflns_point_group_measured_fraction_max 0.987
_diffrn_reflns_theta_full 67.686
_diffrn_reflns_theta_max 70.611
_diffrn_reflns_theta_min 3.925
_exptl_absorpt_coefficient_mu 0.646
_exptl_absorpt_correction_type none
_exptl_crystal_colour colourless
_exptl_crystal_density_diffrn 1.299
_exptl_crystal_description 'colourless needles'
_exptl_crystal_F_000 664
_exptl_crystal_size_max 0.200
_exptl_crystal_size_mid 0.100
_exptl_crystal_size_min 0.100
_refine_diff_density_max 0.142
_refine_diff_density_min -0.118
_refine_diff_density_rms 0.027
_refine_ls_abs_structure_details
;
 Flack x determined using 1152 quotients [(I+)-(I-)]/[(I+)+(I-)]
 (Parsons, Flack and Wagner, Acta Cryst. B69 (2013) 249-259).
;
_refine_ls_abs_structure_Flack -0.03(14)
_refine_ls_extinction_coef 0.0012(4)
_refine_ls_extinction_expression Fc^*^=kFc[1+0.001xFc^2^\l^3^/sin(2\q)]^-1/4^
_refine_ls_extinction_method 'SHELXL-2014/7 (Sheldrick 2014'
_refine_ls_goodness_of_fit_ref 1.081
_refine_ls_hydrogen_treatment constr
_refine_ls_matrix_type full
_refine_ls_number_parameters 218
_refine_ls_number_reflns 3030
_refine_ls_number_restraints 0
_refine_ls_restrained_S_all 1.081
_refine_ls_R_factor_all 0.0298
_refine_ls_R_factor_gt 0.0283
_refine_ls_shift/su_max 0.001
_refine_ls_shift/su_mean 0.000
_refine_ls_structure_factor_coef Fsqd
_refine_ls_weighting_details 'w=1/[\s^2^(Fo^2^)+(0.0518P)^2^+0.0570P] where P=(Fo^2^+2Fc^2^)/3'
_refine_ls_weighting_scheme calc
_refine_ls_wR_factor_gt 0.0784
_refine_ls_wR_factor_ref 0.0792
_reflns_Friedel_coverage 0.697
_reflns_Friedel_fraction_full 0.995
_reflns_Friedel_fraction_max 0.981
_reflns_number_gt 2878
_reflns_number_total 3030
_reflns_threshold_expression 'I > 2\s(I)'
_cod_data_source_file jo9b00860_si_002.cif
_cod_data_source_block sv0074
_cod_database_code 4034581
_shelx_shelxl_version_number 2014/7
_shelx_space_group_comment
;
The symmetry employed for this shelxl refinement is uniquely defined
by the following loop, which should always be used as a source of
symmetry information in preference to the above space-group names.
They are only intended as comments.
;
_shelx_estimated_absorpt_t_min 0.882
_shelx_estimated_absorpt_t_max 0.938

loop_
_space_group_symop_operation_xyz
'x, y, z'
'-x+1/2, -y, z+1/2'
'x+1/2, -y+1/2, -z'
'-x, y+1/2, -z+1/2'

loop_
_atom_site_label
_atom_site_type_symbol
_atom_site_fract_x
_atom_site_fract_y
_atom_site_fract_z
_atom_site_U_iso_or_equiv
_atom_site_adp_type
_atom_site_occupancy
_atom_site_site_symmetry_order
_atom_site_calc_flag
_atom_site_refinement_flags_posn
_atom_site_refinement_flags_adp
O1 O 0.5304(3) 0.53913(9) 0.48581(6) 0.0454(3) Uani 1 1 d . .
O2 O 0.2197(2) 0.35342(8) 0.30407(6) 0.0383(3) Uani 1 1 d . .
C1 C 0.5264(3) 0.62124(12) 0.44563(8) 0.0392(4) Uani 1 1 d . .
C2 C 0.6736(4) 0.69933(14) 0.45999(10) 0.0453(4) Uani 1 1 d . .
H2 H 0.7743 0.6959 0.4961 0.054 Uiso 1 1 calc R U
C3 C 0.6711(4) 0.78297(14) 0.42049(11) 0.0493(5) Uani 1 1 d . .
H3 H 0.7699 0.8377 0.4298 0.059 Uiso 1 1 calc R U
C4 C 0.5254(4) 0.78695(14) 0.36765(10) 0.0488(5) Uani 1 1 d . .
H4 H 0.5276 0.8436 0.3401 0.059 Uiso 1 1 calc R U
C5 C 0.3757(3) 0.70834(13) 0.35467(9) 0.0414(4) Uani 1 1 d . .
H5 H 0.2758 0.7118 0.3184 0.050 Uiso 1 1 calc R U
C6 C 0.3708(3) 0.62498(12) 0.39408(8) 0.0351(4) Uani 1 1 d . .
C7 C 0.2273(3) 0.53106(12) 0.38572(8) 0.0334(4) Uani 1 1 d . .
H7 H 0.1252 0.5248 0.4245 0.040 Uiso 1 1 calc R U
C8 C 0.0755(3) 0.52075(13) 0.32653(8) 0.0346(4) Uani 1 1 d . .
C9 C -0.0869(3) 0.59356(15) 0.30957(9) 0.0413(4) Uani 1 1 d . .
H9 H -0.1029 0.6514 0.3357 0.050 Uiso 1 1 calc R U
C10 C -0.2251(3) 0.58273(16) 0.25525(10) 0.0482(5) Uani 1 1 d . .
H10 H -0.3354 0.6326 0.2447 0.058 Uiso 1 1 calc R U
C11 C -0.2023(4) 0.49934(16) 0.21656(10) 0.0505(5) Uani 1 1 d . .
H11 H -0.2928 0.4932 0.1785 0.061 Uiso 1 1 calc R U
C12 C -0.0483(3) 0.42517(15) 0.23309(9) 0.0458(4) Uani 1 1 d . .
H12 H -0.0332 0.3677 0.2066 0.055 Uiso 1 1 calc R U
C13 C 0.0850(3) 0.43474(13) 0.28871(8) 0.0368(4) Uani 1 1 d . .
C14 C 0.5136(3) 0.44288(12) 0.45550(8) 0.0373(4) Uani 1 1 d . .
H14A H 0.4207 0.3984 0.4834 0.045 Uiso 1 1 calc R U
H14B H 0.6705 0.4139 0.4520 0.045 Uiso 1 1 calc R U
C15 C 0.4044(3) 0.44578(11) 0.38859(7) 0.0311(3) Uani 1 1 d . .
H15 H 0.5286 0.4593 0.3562 0.037 Uiso 1 1 calc R U
C16 C 0.2865(3) 0.34823(12) 0.37103(8) 0.0327(3) Uani 1 1 d . .
H16 H 0.1446 0.3402 0.3981 0.039 Uiso 1 1 calc R U
C17 C 0.4362(3) 0.25735(12) 0.37861(7) 0.0322(3) Uani 1 1 d . .
C18 C 0.3738(3) 0.18215(13) 0.42073(9) 0.0398(4) Uani 1 1 d . .
H18 H 0.2355 0.1882 0.4452 0.048 Uiso 1 1 calc R U
C19 C 0.5105(4) 0.09795(14) 0.42769(9) 0.0455(4) Uani 1 1 d . .
H19 H 0.4650 0.0465 0.4565 0.055 Uiso 1 1 calc R U
C20 C 0.7129(3) 0.08867(14) 0.39278(9) 0.0446(4) Uani 1 1 d . .
H20 H 0.8072 0.0312 0.3976 0.054 Uiso 1 1 calc R U
C21 C 0.7771(3) 0.16412(14) 0.35064(10) 0.0456(4) Uani 1 1 d . .
H21 H 0.9159 0.1581 0.3265 0.055 Uiso 1 1 calc R U
C22 C 0.6405(3) 0.24797(13) 0.34358(8) 0.0396(4) Uani 1 1 d . .
H22 H 0.6862 0.2994 0.3147 0.047 Uiso 1 1 calc R U

loop_
_atom_site_aniso_label
_atom_site_aniso_U_11
_atom_site_aniso_U_22
_atom_site_aniso_U_33
_atom_site_aniso_U_23
_atom_site_aniso_U_13
_atom_site_aniso_U_12
O1 0.0654(8) 0.0368(6) 0.0339(6) 0.0002(5) -0.0079(6) -0.0004(6)
O2 0.0422(6) 0.0362(6) 0.0365(6) 0.0020(5) -0.0085(5) -0.0010(5)
C1 0.0460(9) 0.0355(9) 0.0362(8) -0.0012(6) 0.0005(7) 0.0046(7)
C2 0.0486(10) 0.0400(9) 0.0474(10) -0.0072(8) -0.0058(9) 0.0023(8)
C3 0.0517(11) 0.0332(9) 0.0631(12) -0.0047(8) -0.0007(10) -0.0020(8)
C4 0.0505(11) 0.0346(9) 0.0612(11) 0.0074(8) 0.0013(10) 0.0036(8)
C5 0.0401(9) 0.0360(9) 0.0480(10) 0.0039(7) 0.0004(8) 0.0085(7)
C6 0.0342(8) 0.0347(8) 0.0364(8) -0.0020(6) 0.0034(7) 0.0057(7)
C7 0.0312(8) 0.0361(8) 0.0328(7) 0.0034(6) 0.0021(7) 0.0042(6)
C8 0.0267(7) 0.0417(9) 0.0354(8) 0.0091(6) 0.0026(6) -0.0018(6)
C9 0.0297(8) 0.0489(10) 0.0452(9) 0.0132(8) 0.0047(7) 0.0032(7)
C10 0.0295(8) 0.0605(12) 0.0547(11) 0.0264(9) -0.0029(8) -0.0002(8)
C11 0.0417(10) 0.0593(12) 0.0505(10) 0.0229(9) -0.0157(9) -0.0159(9)
C12 0.0464(10) 0.0472(10) 0.0437(9) 0.0109(8) -0.0101(8) -0.0151(8)
C13 0.0312(8) 0.0399(9) 0.0394(8) 0.0105(7) -0.0029(7) -0.0064(7)
C14 0.0434(9) 0.0343(8) 0.0342(8) 0.0009(6) -0.0048(7) 0.0035(7)
C15 0.0307(7) 0.0325(8) 0.0299(7) 0.0037(6) 0.0008(6) 0.0016(6)
C16 0.0290(7) 0.0367(8) 0.0324(7) 0.0051(6) 0.0007(6) -0.0025(6)
C17 0.0307(7) 0.0329(8) 0.0329(7) -0.0002(6) -0.0028(6) -0.0035(6)
C18 0.0381(9) 0.0408(9) 0.0404(9) 0.0060(7) 0.0027(7) 0.0001(7)
C19 0.0514(10) 0.0399(9) 0.0452(9) 0.0094(8) -0.0010(9) 0.0015(8)
C20 0.0476(10) 0.0397(9) 0.0464(9) -0.0043(7) -0.0082(8) 0.0110(8)
C21 0.0372(9) 0.0495(10) 0.0502(10) -0.0068(8) 0.0048(8) 0.0046(8)
C22 0.0376(9) 0.0397(9) 0.0414(8) 0.0023(8) 0.0053(7) -0.0032(7)

loop_
_atom_type_symbol
_atom_type_description
_atom_type_scat_dispersion_real
_atom_type_scat_dispersion_imag
_atom_type_scat_source
C C 0.0181 0.0091 'International Tables Vol C Tables 4.2.6.8 and 6.1.1.4'
O O 0.0492 0.0322 'International Tables Vol C Tables 4.2.6.8 and 6.1.1.4'
H H 0.0000 0.0000 'International Tables Vol C Tables 4.2.6.8 and 6.1.1.4'

loop_
_geom_angle_atom_site_label_1
_geom_angle_atom_site_label_2
_geom_angle_atom_site_label_3
_geom_angle
C1 O1 C14 116.81(12)
C13 O2 C16 114.33(13)
O1 C1 C2 117.66(16)
O1 C1 C6 120.02(16)
C2 C1 C6 122.27(16)
C1 C2 C3 118.61(18)
C4 C3 C2 120.29(18)
C3 C4 C5 120.22(17)
C6 C5 C4 120.72(17)
C5 C6 C1 117.81(16)
C5 C6 C7 127.86(16)
C1 C6 C7 114.16(14)
C8 C7 C6 119.00(14)
C8 C7 C15 110.45(13)
C6 C7 C15 104.42(12)
C13 C8 C9 117.51(16)
C13 C8 C7 120.50(14)
C9 C8 C7 121.90(16)
C10 C9 C8 121.13(19)
C11 C10 C9 119.99(17)
C12 C11 C10 120.12(18)
C11 C12 C13 119.78(19)
O2 C13 C12 115.54(16)
O2 C13 C8 123.17(14)
C12 C13 C8 121.27(16)
O1 C14 C15 113.72(13)
C16 C15 C14 112.44(13)
C16 C15 C7 109.43(13)
C14 C15 C7 109.28(13)
O2 C16 C17 107.09(13)
O2 C16 C15 108.00(12)
C17 C16 C15 114.49(13)
C18 C17 C22 119.02(15)
C18 C17 C16 120.48(15)
C22 C17 C16 120.50(15)
C17 C18 C19 120.75(17)
C20 C19 C18 120.15(17)
C19 C20 C21 119.37(17)
C22 C21 C20 120.49(17)
C21 C22 C17 120.21(16)

loop_
_geom_bond_atom_site_label_1
_geom_bond_atom_site_label_2
_geom_bond_distance
O1 C1 1.381(2)
O1 C14 1.439(2)
O2 C13 1.378(2)
O2 C16 1.4421(19)
C1 C2 1.382(3)
C1 C6 1.398(2)
C2 C3 1.389(3)
C3 C4 1.383(3)
C4 C5 1.390(3)
C5 C6 1.385(2)
C6 C7 1.518(2)
C7 C8 1.515(2)
C7 C15 1.537(2)
C8 C13 1.396(3)
C8 C9 1.400(2)
C9 C10 1.388(3)
C10 C11 1.383(3)
C11 C12 1.378(3)
C12 C13 1.393(2)
C14 C15 1.524(2)
C15 C16 1.520(2)
C16 C17 1.504(2)
C17 C18 1.382(2)
C17 C22 1.392(2)
C18 C19 1.386(3)
C19 C20 1.381(3)
C20 C21 1.388(3)
C21 C22 1.382(3)
